data_2231596
loop_
_publ_author_name
'Lohr, Tracy L.'
'Piers, Warren E.'
'Parvez, Masood'

_publ_section_title
;
 <i>N</i>,<i>N</i>'-Bis[3,5-bis(2,6-diisopropylphenyl)phenyl]butane-2,3-diimine
;
_journal_coeditor_code LH5297
_journal_issue 9
_journal_name_full 'Acta Crystallographica Section E'
_journal_page_first o2281
_journal_paper_doi 10.1107/S1600536811031254
_journal_volume 67
_journal_year 2011
_chemical_formula_iupac 'C64 H80 N2'
_chemical_formula_moiety 'C64 H80 N2'
_chemical_formula_sum 'C64 H80 N2'
_chemical_formula_weight 877.30
_chemical_name_systematic
;
<i>N</i>,<i>N</i>'-Bis[3,5-bis(2,6-diisopropylphenyl)phenyl]butane-2,3-diimine
;
_space_group_IT_number 2
_symmetry_cell_setting triclinic
_symmetry_space_group_name_Hall '-P 1'
_symmetry_space_group_name_H-M 'P -1'
_atom_sites_solution_hydrogens geom
_atom_sites_solution_primary direct
_atom_sites_solution_secondary difmap
_cell_angle_alpha 101.456(18)
_cell_angle_beta 97.471(13)
_cell_angle_gamma 99.505(17)
_cell_formula_units_Z 1
_cell_length_a 8.512(3)
_cell_length_b 11.513(3)
_cell_length_c 16.501(6)
_cell_measurement_reflns_used 6423
_cell_measurement_temperature 173(2)
_cell_measurement_theta_max 25.4
_cell_measurement_theta_min 1.0
_cell_volume 1540.8(9)
_computing_cell_refinement 'DENZO (Otwinowski & Minor, 1997)'
_computing_data_collection 'COLLECT (Hooft, 1998)'
_computing_data_reduction 'SCALEPACK (Otwinowski & Minor, 1997)'
_computing_molecular_graphics 'ORTEP-3 for Windows (Farrugia, 1997)'
_computing_publication_material 'SHELXL97 (Sheldrick, 2008)'
_computing_structure_refinement 'SHELXL97 (Sheldrick, 2008)'
_computing_structure_solution 'SHELXS97 (Sheldrick, 2008)'
_diffrn_ambient_temperature 173(2)
_diffrn_measured_fraction_theta_full 0.990
_diffrn_measured_fraction_theta_max 0.990
_diffrn_measurement_device_type 'Nonius KappaCCD diffractometer with Bruker APEXII CCD detector'
_diffrn_measurement_method '\w and \f'
_diffrn_radiation_monochromator graphite
_diffrn_radiation_source 'fine-focus sealed tube'
_diffrn_radiation_type MoK\a
_diffrn_radiation_wavelength 0.71073
_diffrn_reflns_av_R_equivalents 0.0284
_diffrn_reflns_av_sigmaI/netI 0.0367
_diffrn_reflns_limit_h_max 10
_diffrn_reflns_limit_h_min -10
_diffrn_reflns_limit_k_max 13
_diffrn_reflns_limit_k_min -12
_diffrn_reflns_limit_l_max 19
_diffrn_reflns_limit_l_min -19
_diffrn_reflns_number 10648
_diffrn_reflns_theta_full 25.40
_diffrn_reflns_theta_max 25.4
_diffrn_reflns_theta_min 1.8
_diffrn_standards_number 0
_exptl_absorpt_coefficient_mu 0.054
_exptl_absorpt_correction_T_max 0.997
_exptl_absorpt_correction_T_min 0.992
_exptl_absorpt_correction_type multi-scan
_exptl_absorpt_process_details '(SORTAV; Blessing, 1997)'
_exptl_crystal_colour 'Pale yellow'
_exptl_crystal_density_diffrn 0.945
_exptl_crystal_density_method 'not measured'
_exptl_crystal_description Prism
_exptl_crystal_F_000 478
_exptl_crystal_size_max 0.16
_exptl_crystal_size_mid 0.14
_exptl_crystal_size_min 0.06
_platon_squeeze_details
;
During the refinement of the structure, a difference map showed
electron density peaks representing a highly disordered molecule of
solvent used for crystallization (ethyl acetate) with partial
ooccupancy which could not be modeled successfully.
The program PLATON (Spek, 2009) indicated potential solvent accessible
voids of 250.8 \%A^3^, representing 19 e's per unit cell.
The sub-routine SQUEEZE in PLATON was used to remove the contribution
of the electron density from the observed data. The crystal density,
F(000) value, the molar mass are given without contribution of this
electron density.
;
_refine_diff_density_max 0.350
_refine_diff_density_min -0.261
_refine_ls_extinction_method none
_refine_ls_goodness_of_fit_ref 1.058
_refine_ls_hydrogen_treatment constr
_refine_ls_matrix_type full
_refine_ls_number_parameters 307
_refine_ls_number_reflns 5610
_refine_ls_number_restraints 0
_refine_ls_restrained_S_all 1.058
_refine_ls_R_factor_all 0.0874
_refine_ls_R_factor_gt 0.0686
_refine_ls_shift/su_max 0.003
_refine_ls_shift/su_mean 0.000
_refine_ls_structure_factor_coef Fsqd
_refine_ls_weighting_details 'calc w=1/[\s^2^(Fo^2^)+(0.0937P)^2^+0.8313P] where P=(Fo^2^+2Fc^2^)/3'
_refine_ls_weighting_scheme calc
_refine_ls_wR_factor_gt 0.1831
_refine_ls_wR_factor_ref 0.1966
_reflns_number_gt 4274
_reflns_number_total 5610
_reflns_threshold_expression I>2\s(I)
_cod_data_source_file lh5297.cif
_cod_data_source_block I
_cod_database_code 2231596
_cod_database_fobs_code 2231596

loop_
_symmetry_equiv_pos_as_xyz
'x, y, z'
'-x, -y, -z'

loop_
_atom_site_type_symbol
_atom_site_label
_atom_site_fract_x
_atom_site_fract_y
_atom_site_fract_z
_atom_site_U_iso_or_equiv
_atom_site_adp_type
_atom_site_calc_flag
_atom_site_refinement_flags
_atom_site_occupancy
_atom_site_symmetry_multiplicity
N N1 0.0422(2) 0.46436(15) 0.09717(11) 0.0335(4) Uani d . 1 1
C C1 0.0718(2) 0.49926(18) 0.03123(12) 0.0303(5) Uani d . 1 1
C C2 0.2367(3) 0.5377(3) 0.01107(16) 0.0541(7) Uani d . 1 1
H H2A 0.2353 0.5091 -0.0491 0.065 Uiso calc R 1 1
H H2B 0.3152 0.5032 0.0429 0.065 Uiso calc R 1 1
H H2C 0.2674 0.6261 0.0262 0.065 Uiso calc R 1 1
C C3 0.1702(2) 0.46292(18) 0.16106(12) 0.0295(4) Uani d . 1 1
C C4 0.2616(2) 0.56921(18) 0.21263(13) 0.0307(5) Uani d . 1 1
H H4 0.2407 0.6449 0.2042 0.037 Uiso calc R 1 1
C C5 0.3836(2) 0.56590(17) 0.27654(12) 0.0286(4) Uani d . 1 1
C C6 0.4108(2) 0.45436(17) 0.28880(12) 0.0278(4) Uani d . 1 1
H H6 0.4941 0.4515 0.3323 0.033 Uiso calc R 1 1
C C7 0.3184(2) 0.34646(17) 0.23857(12) 0.0272(4) Uani d . 1 1
C C8 0.1969(2) 0.35137(18) 0.17475(12) 0.0291(4) Uani d . 1 1
H H8 0.1322 0.2787 0.1405 0.035 Uiso calc R 1 1
C C9 0.4870(2) 0.68017(17) 0.33082(13) 0.0317(5) Uani d . 1 1
C C10 0.6300(3) 0.73029(18) 0.30592(14) 0.0374(5) Uani d . 1 1
C C11 0.7271(3) 0.8346(2) 0.35794(17) 0.0466(6) Uani d . 1 1
H H11 0.8251 0.8689 0.3425 0.056 Uiso calc R 1 1
C C12 0.6828(3) 0.8886(2) 0.43142(17) 0.0519(7) Uani d . 1 1
H H12 0.7500 0.9602 0.4658 0.062 Uiso calc R 1 1
C C13 0.5419(3) 0.8399(2) 0.45557(15) 0.0468(6) Uani d . 1 1
H H13 0.5125 0.8787 0.5062 0.056 Uiso calc R 1 1
C C14 0.4423(3) 0.73418(19) 0.40628(13) 0.0370(5) Uani d . 1 1
C C15 0.6785(3) 0.6753(2) 0.22388(16) 0.0466(6) Uani d . 1 1
H H15 0.6063 0.5943 0.2010 0.056 Uiso calc R 1 1
C C16 0.6502(5) 0.7543(3) 0.1599(2) 0.0793(10) Uani d . 1 1
H H16A 0.6741 0.7153 0.1058 0.095 Uiso calc R 1 1
H H16B 0.7214 0.8339 0.1802 0.095 Uiso calc R 1 1
H H16C 0.5373 0.7639 0.1532 0.095 Uiso calc R 1 1
C C17 0.8506(4) 0.6567(4) 0.2347(3) 0.0946(12) Uani d . 1 1
H H17A 0.8753 0.6198 0.1802 0.114 Uiso calc R 1 1
H H17B 0.8642 0.6033 0.2734 0.114 Uiso calc R 1 1
H H17C 0.9240 0.7348 0.2574 0.114 Uiso calc R 1 1
C C18 0.2893(3) 0.6814(2) 0.43511(14) 0.0420(5) Uani d . 1 1
H H18 0.2390 0.6038 0.3939 0.050 Uiso calc R 1 1
C C19 0.3249(4) 0.6521(3) 0.52078(18) 0.0652(8) Uani d . 1 1
H H19A 0.2246 0.6125 0.5352 0.078 Uiso calc R 1 1
H H19B 0.3705 0.7269 0.5631 0.078 Uiso calc R 1 1
H H19C 0.4025 0.5979 0.5193 0.078 Uiso calc R 1 1
C C20 0.1674(4) 0.7648(3) 0.4347(2) 0.0641(8) Uani d . 1 1
H H20A 0.0657 0.7246 0.4474 0.077 Uiso calc R 1 1
H H20B 0.1480 0.7835 0.3793 0.077 Uiso calc R 1 1
H H20C 0.2103 0.8398 0.4773 0.077 Uiso calc R 1 1
C C21 0.3505(2) 0.22790(17) 0.25381(13) 0.0299(5) Uani d . 1 1
C C22 0.2565(3) 0.16664(18) 0.30220(14) 0.0350(5) Uani d . 1 1
C C23 0.2938(3) 0.0592(2) 0.31816(15) 0.0437(6) Uani d . 1 1
H H23 0.2319 0.0170 0.3511 0.052 Uiso calc R 1 1
C C24 0.4189(3) 0.0126(2) 0.28706(16) 0.0487(6) Uani d . 1 1
H H24 0.4431 -0.0604 0.2991 0.058 Uiso calc R 1 1
C C25 0.5085(3) 0.0721(2) 0.23850(16) 0.0458(6) Uani d . 1 1
H H25 0.5936 0.0389 0.2168 0.055 Uiso calc R 1 1
C C26 0.4766(3) 0.18020(18) 0.22058(14) 0.0361(5) Uani d . 1 1
C C27 0.1190(3) 0.2182(2) 0.33720(16) 0.0427(6) Uani d . 1 1
H H27 0.0728 0.2616 0.2958 0.051 Uiso calc R 1 1
C C28 0.1793(3) 0.3116(2) 0.42019(17) 0.0512(6) Uani d . 1 1
H H28A 0.0904 0.3498 0.4371 0.061 Uiso calc R 1 1
H H28B 0.2673 0.3734 0.4130 0.061 Uiso calc R 1 1
H H28C 0.2189 0.2714 0.4636 0.061 Uiso calc R 1 1
C C29 -0.0188(3) 0.1216(3) 0.3474(2) 0.0591(7) Uani d . 1 1
H H29A -0.1114 0.1585 0.3595 0.071 Uiso calc R 1 1
H H29B 0.0173 0.0855 0.3938 0.071 Uiso calc R 1 1
H H29C -0.0507 0.0587 0.2954 0.071 Uiso calc R 1 1
C C30 0.5731(3) 0.2413(2) 0.16369(16) 0.0451(6) Uani d . 1 1
H H30 0.5383 0.3200 0.1632 0.054 Uiso calc R 1 1
C C31 0.7519(4) 0.2698(4) 0.1956(3) 0.1020(15) Uani d . 1 1
H H31A 0.8079 0.3124 0.1585 0.122 Uiso calc R 1 1
H H31B 0.7908 0.1945 0.1968 0.122 Uiso calc R 1 1
H H31C 0.7738 0.3211 0.2524 0.122 Uiso calc R 1 1
C C32 0.5319(6) 0.1666(4) 0.0742(2) 0.1061(15) Uani d . 1 1
H H32A 0.5925 0.2083 0.0382 0.127 Uiso calc R 1 1
H H32B 0.4158 0.1560 0.0541 0.127 Uiso calc R 1 1
H H32C 0.5608 0.0873 0.0725 0.127 Uiso calc R 1 1

loop_
_atom_site_aniso_label
_atom_site_aniso_U_11
_atom_site_aniso_U_22
_atom_site_aniso_U_33
_atom_site_aniso_U_12
_atom_site_aniso_U_13
_atom_site_aniso_U_23
N1 0.0301(9) 0.0400(10) 0.0312(10) 0.0074(7) -0.0019(7) 0.0138(8)
C1 0.0313(11) 0.0313(10) 0.0286(11) 0.0088(8) 0.0014(9) 0.0074(8)
C2 0.0316(12) 0.093(2) 0.0397(14) 0.0075(12) 0.0007(10) 0.0285(14)
C3 0.0246(10) 0.0375(11) 0.0286(11) 0.0064(8) 0.0043(8) 0.0128(9)
C4 0.0326(11) 0.0319(10) 0.0302(11) 0.0097(8) 0.0035(8) 0.0117(8)
C5 0.0314(10) 0.0290(10) 0.0267(10) 0.0076(8) 0.0049(8) 0.0078(8)
C6 0.0261(10) 0.0321(10) 0.0251(10) 0.0058(8) -0.0006(8) 0.0092(8)
C7 0.0254(10) 0.0307(10) 0.0265(10) 0.0045(8) 0.0035(8) 0.0098(8)
C8 0.0271(10) 0.0296(10) 0.0294(11) 0.0023(8) 0.0023(8) 0.0077(8)
C9 0.0364(11) 0.0275(10) 0.0310(11) 0.0097(8) -0.0019(9) 0.0083(8)
C10 0.0391(12) 0.0291(10) 0.0425(13) 0.0062(9) 0.0003(10) 0.0094(9)
C11 0.0443(13) 0.0325(11) 0.0568(16) -0.0004(10) 0.0009(11) 0.0073(11)
C12 0.0585(16) 0.0284(11) 0.0561(16) -0.0006(11) -0.0109(13) 0.0008(11)
C13 0.0632(16) 0.0343(12) 0.0376(13) 0.0111(11) -0.0010(11) 0.0009(10)
C14 0.0451(13) 0.0336(11) 0.0321(12) 0.0119(9) -0.0011(9) 0.0079(9)
C15 0.0421(13) 0.0396(12) 0.0538(15) 0.0015(10) 0.0132(11) 0.0024(11)
C16 0.107(3) 0.072(2) 0.064(2) 0.0133(19) 0.0287(19) 0.0196(16)
C17 0.063(2) 0.120(3) 0.092(3) 0.037(2) 0.0111(19) -0.012(2)
C18 0.0510(14) 0.0400(12) 0.0347(12) 0.0113(10) 0.0077(10) 0.0051(10)
C19 0.0736(19) 0.079(2) 0.0486(17) 0.0145(16) 0.0124(14) 0.0271(15)
C20 0.0597(17) 0.0632(17) 0.076(2) 0.0236(14) 0.0172(15) 0.0188(15)
C21 0.0306(10) 0.0269(10) 0.0302(11) 0.0051(8) -0.0021(8) 0.0070(8)
C22 0.0348(11) 0.0327(11) 0.0368(12) 0.0023(9) 0.0004(9) 0.0133(9)
C23 0.0505(14) 0.0346(11) 0.0473(14) 0.0039(10) 0.0033(11) 0.0188(10)
C24 0.0617(16) 0.0318(12) 0.0558(15) 0.0148(11) 0.0010(12) 0.0181(11)
C25 0.0482(14) 0.0384(12) 0.0532(15) 0.0188(10) 0.0048(11) 0.0097(11)
C26 0.0360(12) 0.0315(11) 0.0393(12) 0.0073(9) 0.0006(9) 0.0073(9)
C27 0.0364(12) 0.0452(13) 0.0540(15) 0.0071(10) 0.0116(10) 0.0267(11)
C28 0.0538(15) 0.0447(13) 0.0623(17) 0.0130(11) 0.0265(13) 0.0154(12)
C29 0.0464(15) 0.0633(17) 0.0720(19) 0.0000(13) 0.0172(13) 0.0301(15)
C30 0.0430(13) 0.0446(13) 0.0543(15) 0.0151(10) 0.0167(11) 0.0153(11)
C31 0.0421(17) 0.141(4) 0.144(4) 0.0071(19) 0.017(2) 0.090(3)
C32 0.157(4) 0.088(3) 0.063(2) -0.014(3) 0.046(2) 0.0058(19)

loop_
_atom_type_symbol
_atom_type_description
_atom_type_scat_dispersion_real
_atom_type_scat_dispersion_imag
_atom_type_scat_source
C C 0.0033 0.0016 'International Tables Vol C Tables 4.2.6.8 and 6.1.1.4'
H H 0.0000 0.0000 'International Tables Vol C Tables 4.2.6.8 and 6.1.1.4'
N N 0.0061 0.0033 'International Tables Vol C Tables 4.2.6.8 and 6.1.1.4'
O O 0.0106 0.0060 'International Tables Vol C Tables 4.2.6.8 and 6.1.1.4'

loop_
_geom_angle_atom_site_label_1
_geom_angle_atom_site_label_2
_geom_angle_atom_site_label_3
_geom_angle_site_symmetry_1
_geom_angle_site_symmetry_3
_geom_angle
C1 N1 C3 . . 120.55(18)
N1 C1 C1 . 2_565 116.3(2)
N1 C1 C2 . . 125.69(18)
C1 C1 C2 2_565 . 118.0(2)
C1 C2 H2A . . 109.5
C1 C2 H2B . . 109.5
H2A C2 H2B . . 109.5
C1 C2 H2C . . 109.5
H2A C2 H2C . . 109.5
H2B C2 H2C . . 109.5
C4 C3 C8 . . 120.00(17)
C4 C3 N1 . . 121.39(17)
C8 C3 N1 . . 118.50(18)
C3 C4 C5 . . 120.56(18)
C3 C4 H4 . . 119.7
C5 C4 H4 . . 119.7
C6 C5 C4 . . 118.94(18)
C6 C5 C9 . . 119.98(17)
C4 C5 C9 . . 121.07(17)
C5 C6 C7 . . 121.37(17)
C5 C6 H6 . . 119.3
C7 C6 H6 . . 119.3
C8 C7 C6 . . 118.96(17)
C8 C7 C21 . . 121.08(17)
C6 C7 C21 . . 119.95(16)
C7 C8 C3 . . 120.13(18)
C7 C8 H8 . . 119.9
C3 C8 H8 . . 119.9
C14 C9 C10 . . 120.88(19)
C14 C9 C5 . . 120.06(19)
C10 C9 C5 . . 119.04(19)
C11 C10 C9 . . 118.5(2)
C11 C10 C15 . . 119.7(2)
C9 C10 C15 . . 121.77(19)
C12 C11 C10 . . 120.8(2)
C12 C11 H11 . . 119.6
C10 C11 H11 . . 119.6
C11 C12 C13 . . 120.7(2)
C11 C12 H12 . . 119.7
C13 C12 H12 . . 119.7
C12 C13 C14 . . 120.6(2)
C12 C13 H13 . . 119.7
C14 C13 H13 . . 119.7
C13 C14 C9 . . 118.5(2)
C13 C14 C18 . . 119.5(2)
C9 C14 C18 . . 122.01(19)
C17 C15 C10 . . 112.7(2)
C17 C15 C16 . . 111.0(3)
C10 C15 C16 . . 109.8(2)
C17 C15 H15 . . 107.7
C10 C15 H15 . . 107.7
C16 C15 H15 . . 107.7
C15 C16 H16A . . 109.5
C15 C16 H16B . . 109.5
H16A C16 H16B . . 109.5
C15 C16 H16C . . 109.5
H16A C16 H16C . . 109.5
H16B C16 H16C . . 109.5
C15 C17 H17A . . 109.5
C15 C17 H17B . . 109.5
H17A C17 H17B . . 109.5
C15 C17 H17C . . 109.5
H17A C17 H17C . . 109.5
H17B C17 H17C . . 109.5
C14 C18 C19 . . 112.0(2)
C14 C18 C20 . . 111.2(2)
C19 C18 C20 . . 111.0(2)
C14 C18 H18 . . 107.5
C19 C18 H18 . . 107.5
C20 C18 H18 . . 107.5
C18 C19 H19A . . 109.5
C18 C19 H19B . . 109.5
H19A C19 H19B . . 109.5
C18 C19 H19C . . 109.5
H19A C19 H19C . . 109.5
H19B C19 H19C . . 109.5
C18 C20 H20A . . 109.5
C18 C20 H20B . . 109.5
H20A C20 H20B . . 109.5
C18 C20 H20C . . 109.5
H20A C20 H20C . . 109.5
H20B C20 H20C . . 109.5
C22 C21 C26 . . 120.83(18)
C22 C21 C7 . . 119.77(18)
C26 C21 C7 . . 119.39(17)
C23 C22 C21 . . 118.4(2)
C23 C22 C27 . . 121.13(19)
C21 C22 C27 . . 120.51(18)
C24 C23 C22 . . 121.3(2)
C24 C23 H23 . . 119.4
C22 C23 H23 . . 119.4
C25 C24 C23 . . 120.0(2)
C25 C24 H24 . . 120.0
C23 C24 H24 . . 120.0
C24 C25 C26 . . 121.2(2)
C24 C25 H25 . . 119.4
C26 C25 H25 . . 119.4
C25 C26 C21 . . 118.4(2)
C25 C26 C30 . . 120.0(2)
C21 C26 C30 . . 121.58(18)
C22 C27 C29 . . 113.5(2)
C22 C27 C28 . . 111.90(19)
C29 C27 C28 . . 110.0(2)
C22 C27 H27 . . 107.0
C29 C27 H27 . . 107.0
C28 C27 H27 . . 107.0
C27 C28 H28A . . 109.5
C27 C28 H28B . . 109.5
H28A C28 H28B . . 109.5
C27 C28 H28C . . 109.5
H28A C28 H28C . . 109.5
H28B C28 H28C . . 109.5
C27 C29 H29A . . 109.5
C27 C29 H29B . . 109.5
H29A C29 H29B . . 109.5
C27 C29 H29C . . 109.5
H29A C29 H29C . . 109.5
H29B C29 H29C . . 109.5
C31 C30 C32 . . 112.0(3)
C31 C30 C26 . . 112.7(2)
C32 C30 C26 . . 110.6(2)
C31 C30 H30 . . 107.1
C32 C30 H30 . . 107.1
C26 C30 H30 . . 107.1
C30 C31 H31A . . 109.5
C30 C31 H31B . . 109.5
H31A C31 H31B . . 109.5
C30 C31 H31C . . 109.5
H31A C31 H31C . . 109.5
H31B C31 H31C . . 109.5
C30 C32 H32A . . 109.5
C30 C32 H32B . . 109.5
H32A C32 H32B . . 109.5
C30 C32 H32C . . 109.5
H32A C32 H32C . . 109.5
H32B C32 H32C . . 109.5

loop_
_geom_bond_atom_site_label_1
_geom_bond_atom_site_label_2
_geom_bond_site_symmetry_2
_geom_bond_distance
N1 C1 . 1.273(3)
N1 C3 . 1.419(2)
C1 C1 2_565 1.498(4)
C1 C2 . 1.500(3)
C2 H2A . 0.9800
C2 H2B . 0.9800
C2 H2C . 0.9800
C3 C4 . 1.388(3)
C3 C8 . 1.397(3)
C4 C5 . 1.391(3)
C4 H4 . 0.9500
C5 C6 . 1.390(3)
C5 C9 . 1.501(3)
C6 C7 . 1.396(3)
C6 H6 . 0.9500
C7 C8 . 1.393(3)
C7 C21 . 1.498(3)
C8 H8 . 0.9500
C9 C14 . 1.406(3)
C9 C10 . 1.405(3)
C10 C11 . 1.393(3)
C10 C15 . 1.515(3)
C11 C12 . 1.377(4)
C11 H11 . 0.9500
C12 C13 . 1.379(4)
C12 H12 . 0.9500
C13 C14 . 1.396(3)
C13 H13 . 0.9500
C14 C18 . 1.518(3)
C15 C17 . 1.508(4)
C15 C16 . 1.545(4)
C15 H15 . 1.0000
C16 H16A . 0.9800
C16 H16B . 0.9800
C16 H16C . 0.9800
C17 H17A . 0.9800
C17 H17B . 0.9800
C17 H17C . 0.9800
C18 C19 . 1.522(3)
C18 C20 . 1.525(4)
C18 H18 . 1.0000
C19 H19A . 0.9800
C19 H19B . 0.9800
C19 H19C . 0.9800
C20 H20A . 0.9800
C20 H20B . 0.9800
C20 H20C . 0.9800
C21 C22 . 1.407(3)
C21 C26 . 1.408(3)
C22 C23 . 1.392(3)
C22 C27 . 1.525(3)
C23 C24 . 1.380(4)
C23 H23 . 0.9500
C24 C25 . 1.378(4)
C24 H24 . 0.9500
C25 C26 . 1.395(3)
C25 H25 . 0.9500
C26 C30 . 1.524(3)
C27 C29 . 1.529(3)
C27 C28 . 1.531(4)
C27 H27 . 1.0000
C28 H28A . 0.9800
C28 H28B . 0.9800
C28 H28C . 0.9800
C29 H29A . 0.9800
C29 H29B . 0.9800
C29 H29C . 0.9800
C30 C31 . 1.504(4)
C30 C32 . 1.518(4)
C30 H30 . 1.0000
C31 H31A . 0.9800
C31 H31B . 0.9800
C31 H31C . 0.9800
C32 H32A . 0.9800
C32 H32B . 0.9800
C32 H32C . 0.9800

loop_
_geom_torsion_atom_site_label_1
_geom_torsion_atom_site_label_2
_geom_torsion_atom_site_label_3
_geom_torsion_atom_site_label_4
_geom_torsion_site_symmetry_4
_geom_torsion
C3 N1 C1 C1 2_565 -178.3(2)
C3 N1 C1 C2 . 2.1(3)
C1 N1 C3 C4 . 71.8(3)
C1 N1 C3 C8 . -112.1(2)
C8 C3 C4 C5 . 2.0(3)
N1 C3 C4 C5 . 178.11(18)
C3 C4 C5 C6 . -1.0(3)
C3 C4 C5 C9 . 177.89(19)
C4 C5 C6 C7 . -0.1(3)
C9 C5 C6 C7 . -179.03(18)
C5 C6 C7 C8 . 0.2(3)
C5 C6 C7 C21 . -179.70(18)
C6 C7 C8 C3 . 0.8(3)
C21 C7 C8 C3 . -179.31(18)
C4 C3 C8 C7 . -1.9(3)
N1 C3 C8 C7 . -178.08(18)
C6 C5 C9 C14 . -89.4(2)
C4 C5 C9 C14 . 91.7(2)
C6 C5 C9 C10 . 89.2(2)
C4 C5 C9 C10 . -89.7(2)
C14 C9 C10 C11 . 0.3(3)
C5 C9 C10 C11 . -178.33(18)
C14 C9 C10 C15 . -178.52(19)
C5 C9 C10 C15 . 2.9(3)
C9 C10 C11 C12 . -1.1(3)
C15 C10 C11 C12 . 177.8(2)
C10 C11 C12 C13 . 0.6(4)
C11 C12 C13 C14 . 0.6(4)
C12 C13 C14 C9 . -1.3(3)
C12 C13 C14 C18 . 179.0(2)
C10 C9 C14 C13 . 0.9(3)
C5 C9 C14 C13 . 179.50(18)
C10 C9 C14 C18 . -179.45(18)
C5 C9 C14 C18 . -0.8(3)
C11 C10 C15 C17 . 51.1(3)
C9 C10 C15 C17 . -130.1(3)
C11 C10 C15 C16 . -73.1(3)
C9 C10 C15 C16 . 105.6(3)
C13 C14 C18 C19 . -58.5(3)
C9 C14 C18 C19 . 121.9(2)
C13 C14 C18 C20 . 66.3(3)
C9 C14 C18 C20 . -113.3(2)
C8 C7 C21 C22 . -83.0(3)
C6 C7 C21 C22 . 96.9(2)
C8 C7 C21 C26 . 98.1(2)
C6 C7 C21 C26 . -82.0(2)
C26 C21 C22 C23 . 1.5(3)
C7 C21 C22 C23 . -177.34(19)
C26 C21 C22 C27 . -179.36(19)
C7 C21 C22 C27 . 1.8(3)
C21 C22 C23 C24 . -0.5(3)
C27 C22 C23 C24 . -179.6(2)
C22 C23 C24 C25 . -0.7(4)
C23 C24 C25 C26 . 0.7(4)
C24 C25 C26 C21 . 0.4(3)
C24 C25 C26 C30 . -177.4(2)
C22 C21 C26 C25 . -1.5(3)
C7 C21 C26 C25 . 177.40(19)
C22 C21 C26 C30 . 176.3(2)
C7 C21 C26 C30 . -4.8(3)
C23 C22 C27 C29 . -30.5(3)
C21 C22 C27 C29 . 150.4(2)
C23 C22 C27 C28 . 94.8(2)
C21 C22 C27 C28 . -84.3(2)
C25 C26 C30 C31 . -57.7(4)
C21 C26 C30 C31 . 124.6(3)
C25 C26 C30 C32 . 68.6(3)
C21 C26 C30 C32 . -109.2(3)

loop_
_platon_squeeze_void_nr
_platon_squeeze_void_average_x
_platon_squeeze_void_average_y
_platon_squeeze_void_average_z
_platon_squeeze_void_volume
_platon_squeeze_void_count_electrons
1 0.000 0.000 0.000 217.8 15.8
2 0.051 0.500 0.619 9.2 1.1
3 0.226 0.427 0.594 6.1 0.3
4 0.792 0.567 0.405 7.1 0.4
5 0.963 0.493 0.378 8.1 1.0
